data_7239108
loop_
_publ_author_name
'Mathiselvam, Manoharan'
'Loganathan, Duraikkannu'
'Varghese, Babu'

_publ_section_title
;
 Synthesis and characterization of thiourea- and urea-linked glycolipids
 as low-molecular-weight hydrogelators
;
_journal_issue 34
_journal_name_full 'RSC Advances'
_journal_page_first 14528
_journal_paper_doi 10.1039/c3ra42041h
_journal_volume 3
_journal_year 2013
_chemical_formula_moiety '2(C17 H32 N3 O7) . 4.5(H2 O)'
_chemical_formula_sum 'C34 H73 N6 O18.5'
_chemical_formula_weight 861.98
_space_group_IT_number 5
_space_group_name_Hall 'C 2y'
_space_group_name_H-M_alt 'C 1 2 1'
_symmetry_cell_setting monoclinic
_symmetry_space_group_name_H-M 'C 1 2 1'
_atom_sites_solution_hydrogens geom
_atom_sites_solution_primary direct
_atom_sites_solution_secondary difmap
_audit_creation_method SHELXL-97
_cell_angle_alpha 90.00
_cell_angle_beta 99.186(14)
_cell_angle_gamma 90.00
_cell_formula_units_Z 4
_cell_length_a 30.174(10)
_cell_length_b 4.6629(19)
_cell_length_c 32.708(12)
_cell_measurement_reflns_used 1722
_cell_measurement_temperature 298(2)
_cell_measurement_theta_max 18.2
_cell_measurement_theta_min 2.7
_cell_volume 4543(3)
_computing_cell_refinement 'APEX2/SAINT (Bruker, 2004)'
_computing_data_collection 'APEX2 (Bruker, 2004)'
_computing_data_reduction 'SAINT/XPREP (Bruker, 2004)'
_computing_molecular_graphics 'ORTEP3 (Farrugia, 1997) and Mercury (Bruno et al., 2002)'
_computing_publication_material 'SHELXL-97 (Sheldrick, 2008)'
_computing_structure_refinement 'SHELXL-97 (Sheldrick, 2008)'
_computing_structure_solution 'SIR92 (Altornare et al., 1993)'
_diffrn_ambient_temperature 298(2)
_diffrn_measured_fraction_theta_full 0.969
_diffrn_measured_fraction_theta_max 0.969
_diffrn_measurement_device_type 'Bruker axs kappa apex2 CCD Diffractometer'
_diffrn_measurement_method '\w and \f scan'
_diffrn_radiation_monochromator graphite
_diffrn_radiation_source 'fine-focus sealed tube'
_diffrn_radiation_type MoK\a
_diffrn_radiation_wavelength 0.71073
_diffrn_reflns_av_R_equivalents 0.0556
_diffrn_reflns_av_sigmaI/netI 0.0888
_diffrn_reflns_limit_h_max 28
_diffrn_reflns_limit_h_min -28
_diffrn_reflns_limit_k_max 4
_diffrn_reflns_limit_k_min -3
_diffrn_reflns_limit_l_max 31
_diffrn_reflns_limit_l_min -26
_diffrn_reflns_number 6429
_diffrn_reflns_theta_full 19.90
_diffrn_reflns_theta_max 19.90
_diffrn_reflns_theta_min 1.71
_diffrn_standards_decay_% 0
_exptl_absorpt_coefficient_mu 0.102
_exptl_absorpt_correction_T_max 0.981
_exptl_absorpt_correction_T_min 0.932
_exptl_absorpt_correction_type multi-scan
_exptl_absorpt_process_details 'SADABS (Bruker, 1999)'
_exptl_crystal_colour colourless
_exptl_crystal_density_diffrn 1.260
_exptl_crystal_density_method 'not measured'
_exptl_crystal_description block
_exptl_crystal_F_000 1868
_exptl_crystal_size_max 0.3
_exptl_crystal_size_mid 0.2
_exptl_crystal_size_min 0.2
_refine_diff_density_max 0.384
_refine_diff_density_min -0.245
_refine_diff_density_rms 0.069
_refine_ls_abs_structure_details 'Flack H D (1983), Acta Cryst. A39, 876-881'
_refine_ls_abs_structure_Flack 0(4)
_refine_ls_extinction_coef 0.0041(7)
_refine_ls_extinction_expression Fc^*^=kFc[1+0.001xFc^2^\l^3^/sin(2\q)]^-1/4^
_refine_ls_extinction_method SHELXL
_refine_ls_goodness_of_fit_ref 1.048
_refine_ls_hydrogen_treatment constr
_refine_ls_matrix_type full
_refine_ls_number_parameters 547
_refine_ls_number_reflns 3183
_refine_ls_number_restraints 14
_refine_ls_restrained_S_all 1.046
_refine_ls_R_factor_all 0.1059
_refine_ls_R_factor_gt 0.0689
_refine_ls_shift/su_max 0.003
_refine_ls_shift/su_mean 0.000
_refine_ls_structure_factor_coef Fsqd
_refine_ls_weighting_details 'calc w=1/[\s^2^(Fo^2^)+(0.1050P)^2^+13.0592P] where P=(Fo^2^+2Fc^2^)/3'
_refine_ls_weighting_scheme calc
_refine_ls_wR_factor_gt 0.1749
_refine_ls_wR_factor_ref 0.2031
_reflns_number_gt 2197
_reflns_number_total 3183
_reflns_threshold_expression >2sigma(I)
_cod_data_source_file c3ra42041h.txt
_cod_data_source_block mono
_cod_original_sg_symbol_H-M C2
_cod_original_formula_sum 'C34 H73 N6 O18.50'
_cod_database_code 7239108

loop_
_symmetry_equiv_pos_as_xyz
'x, y, z'
'-x, y, -z'
'x+1/2, y+1/2, z'
'-x+1/2, y+1/2, -z'

loop_
_atom_site_label
_atom_site_type_symbol
_atom_site_fract_x
_atom_site_fract_y
_atom_site_fract_z
_atom_site_U_iso_or_equiv
_atom_site_adp_type
_atom_site_occupancy
_atom_site_symmetry_multiplicity
_atom_site_calc_flag
_atom_site_refinement_flags
_atom_site_disorder_assembly
_atom_site_disorder_group
C1A C 0.0621(4) -0.056(3) 0.3244(4) 0.042(3) Uani 1 1 d . . .
H1A H 0.0794 0.1189 0.3215 0.051 Uiso 1 1 calc R . .
C1B C 0.3338(3) 0.727(3) 0.3509(4) 0.041(3) Uani 1 1 d . . .
H1B H 0.3529 0.8973 0.3517 0.049 Uiso 1 1 calc R . .
C2A C 0.0166(4) 0.030(3) 0.3369(4) 0.048(3) Uani 1 1 d . . .
H2A H -0.0030 -0.1376 0.3368 0.057 Uiso 1 1 calc R . .
C2B C 0.2839(4) 0.825(3) 0.3449(4) 0.044(3) Uani 1 1 d . . .
H2B H 0.2642 0.6579 0.3394 0.053 Uiso 1 1 calc R . .
C3A C 0.0251(4) 0.169(3) 0.3797(4) 0.049(3) Uani 1 1 d . . .
H3A H 0.0400 0.3534 0.3775 0.058 Uiso 1 1 calc R . .
C3B C 0.2751(3) 0.971(3) 0.3836(4) 0.042(3) Uani 1 1 d . . .
H3B H 0.2897 1.1589 0.3853 0.051 Uiso 1 1 calc R . .
C4A C 0.0549(3) -0.014(3) 0.4107(4) 0.046(3) Uani 1 1 d . . .
H4A H 0.0392 -0.1913 0.4159 0.055 Uiso 1 1 calc R . .
C4B C 0.2925(3) 0.805(3) 0.4226(4) 0.042(3) Uani 1 1 d . . .
H4B H 0.2757 0.6259 0.4236 0.050 Uiso 1 1 calc R . .
C5A C 0.0990(3) -0.089(3) 0.3940(4) 0.038(3) Uani 1 1 d . . .
H5A H 0.1149 0.0894 0.3897 0.046 Uiso 1 1 calc R . .
C5B C 0.3428(3) 0.742(3) 0.4232(3) 0.042(3) Uani 1 1 d . . .
H5B H 0.3593 0.9225 0.4222 0.051 Uiso 1 1 calc R . .
C6A C 0.1285(3) -0.273(3) 0.4228(4) 0.052(3) Uani 1 1 d . . .
H6A1 H 0.1395 -0.1661 0.4478 0.062 Uiso 1 1 calc R . .
H6A2 H 0.1115 -0.4355 0.4304 0.062 Uiso 1 1 calc R . .
C6B C 0.3630(4) 0.569(3) 0.4610(3) 0.058(4) Uani 1 1 d U . .
H6B1 H 0.3615 0.6786 0.4859 0.069 Uiso 1 1 calc R . .
H6B2 H 0.3460 0.3937 0.4622 0.069 Uiso 1 1 calc R . .
C7A C 0.0835(4) -0.177(3) 0.2577(4) 0.048(4) Uani 1 1 d . . .
C7B C 0.3777(4) 0.586(3) 0.2983(4) 0.041(3) Uani 1 1 d . . .
C8A C 0.0760(4) -0.369(3) 0.2210(4) 0.048(3) Uani 1 1 d . . .
H8C H 0.0803 -0.2565 0.1969 0.058 Uiso 1 1 calc R . .
H8D H 0.0991 -0.5155 0.2247 0.058 Uiso 1 1 calc R . .
C8B C 0.3833(4) 0.391(3) 0.2625(4) 0.049(4) Uani 1 1 d . . .
H8E H 0.3955 0.5031 0.2419 0.058 Uiso 1 1 calc R . .
H8F H 0.4051 0.2440 0.2724 0.058 Uiso 1 1 calc R . .
C9A C -0.0016(5) -0.360(4) 0.1936(4) 0.058(4) Uani 1 1 d . . .
C9B C 0.3101(5) 0.400(3) 0.2205(4) 0.041(3) Uani 1 1 d . . .
C10A C -0.0801(4) -0.366(3) 0.1562(4) 0.069(4) Uani 1 1 d . . .
H10C H -0.0713 -0.2622 0.1332 0.083 Uiso 1 1 calc R . .
H10D H -0.0913 -0.2270 0.1742 0.083 Uiso 1 1 calc R . .
C10B C 0.2349(4) 0.405(3) 0.1794(4) 0.064(4) Uani 1 1 d . . .
H10E H 0.2436 0.4839 0.1544 0.076 Uiso 1 1 calc R . .
H10F H 0.2266 0.5646 0.1957 0.076 Uiso 1 1 calc R . .
C11A C -0.1171(3) -0.564(3) 0.1401(4) 0.052(4) Uani 1 1 d . . .
H11C H -0.1267 -0.6638 0.1632 0.062 Uiso 1 1 calc R . .
H11D H -0.1058 -0.7069 0.1227 0.062 Uiso 1 1 calc R . .
C11B C 0.1953(4) 0.221(3) 0.1677(4) 0.068(4) Uani 1 1 d . . .
H11E H 0.1864 0.1419 0.1926 0.081 Uiso 1 1 calc R . .
H11F H 0.2033 0.0621 0.1512 0.081 Uiso 1 1 calc R . .
C12A C -0.1571(4) -0.417(3) 0.1153(4) 0.070(4) Uani 1 1 d . . .
H12C H -0.1690 -0.2818 0.1333 0.084 Uiso 1 1 calc R . .
H12D H -0.1468 -0.3074 0.0935 0.084 Uiso 1 1 calc R . .
C12B C 0.1551(4) 0.381(3) 0.1430(4) 0.068(4) Uani 1 1 d . . .
H12E H 0.1475 0.5390 0.1600 0.082 Uiso 1 1 calc R . .
H12F H 0.1648 0.4640 0.1188 0.082 Uiso 1 1 calc R . .
C13A C -0.1949(4) -0.606(3) 0.0959(4) 0.068(4) Uani 1 1 d . . .
H13C H -0.1833 -0.7379 0.0772 0.082 Uiso 1 1 calc R . .
H13D H -0.2049 -0.7195 0.1175 0.082 Uiso 1 1 calc R . .
C13B C 0.1133(4) 0.216(3) 0.1290(4) 0.069(4) Uani 1 1 d . . .
H13E H 0.1033 0.1325 0.1531 0.083 Uiso 1 1 calc R . .
H13F H 0.1205 0.0584 0.1117 0.083 Uiso 1 1 calc R . .
C14A C -0.2347(4) -0.454(3) 0.0724(4) 0.071(4) Uani 1 1 d . . .
H14C H -0.2448 -0.3138 0.0908 0.085 Uiso 1 1 calc R . .
H14D H -0.2247 -0.3488 0.0499 0.085 Uiso 1 1 calc R . .
C14B C 0.0751(4) 0.381(3) 0.1052(4) 0.075(5) Uani 1 1 d . . .
H14E H 0.0664 0.5285 0.1233 0.090 Uiso 1 1 calc R . .
H14F H 0.0860 0.4769 0.0824 0.090 Uiso 1 1 calc R . .
C15A C -0.2734(4) -0.629(3) 0.0548(4) 0.078(5) Uani 1 1 d . . .
H15C H -0.2842 -0.7288 0.0773 0.093 Uiso 1 1 calc R . .
H15D H -0.2632 -0.7739 0.0371 0.093 Uiso 1 1 calc R . .
C15B C 0.0342(4) 0.216(4) 0.0880(5) 0.087(5) Uani 1 1 d . . .
H15E H 0.0234 0.1160 0.1105 0.104 Uiso 1 1 calc R . .
H15F H 0.0424 0.0719 0.0691 0.104 Uiso 1 1 calc R . .
C16A C -0.3121(4) -0.474(4) 0.0302(5) 0.094(5) Uani 1 1 d . . .
H16C H -0.3018 -0.3815 0.0069 0.113 Uiso 1 1 calc R . .
H16D H -0.3217 -0.3245 0.0474 0.113 Uiso 1 1 calc R . .
C16B C -0.0033(4) 0.391(4) 0.0656(5) 0.103(6) Uani 1 1 d . . .
H16E H 0.0077 0.4927 0.0434 0.124 Uiso 1 1 calc R . .
H16F H -0.0116 0.5337 0.0846 0.124 Uiso 1 1 calc R . .
C17A C -0.3528(4) -0.659(4) 0.0136(5) 0.111(6) Uani 1 1 d . . .
H17C H -0.3627 -0.7589 0.0362 0.167 Uiso 1 1 calc R . .
H17D H -0.3447 -0.7953 -0.0059 0.167 Uiso 1 1 calc R . .
H17E H -0.3766 -0.5388 0.0001 0.167 Uiso 1 1 calc R . .
C17B C -0.0449(5) 0.228(5) 0.0475(5) 0.142(8) Uani 1 1 d . . .
H17F H -0.0551 0.1159 0.0688 0.213 Uiso 1 1 calc R . .
H17G H -0.0382 0.1036 0.0260 0.213 Uiso 1 1 calc R . .
H17H H -0.0680 0.3609 0.0363 0.213 Uiso 1 1 calc R . .
O1W O 0.2939(2) 0.743(2) 0.5337(2) 0.066(3) Uani 1 1 d . . .
O2A O -0.0025(2) 0.237(2) 0.3058(3) 0.055(2) Uani 1 1 d . . .
H2OA H -0.0289 0.2641 0.3077 0.083 Uiso 1 1 calc R . .
O2B O 0.2753(3) 1.0179(19) 0.3113(2) 0.055(2) Uani 1 1 d . . .
H2OB H 0.2651 0.9294 0.2902 0.083 Uiso 1 1 calc R . .
O2W O 0.1702(2) 0.3594(18) 0.3237(3) 0.069(3) Uani 1 1 d . . .
O3A O -0.0179(2) 0.2209(18) 0.3940(3) 0.056(2) Uani 1 1 d . . .
H3OA H -0.0253 0.3888 0.3897 0.085 Uiso 1 1 calc R . .
O3B O 0.2270(2) 1.014(2) 0.3823(2) 0.060(2) Uani 1 1 d . . .
H3OB H 0.2163 1.0882 0.3602 0.090 Uiso 1 1 calc R . .
O3W O 0.2018(2) 0.741(2) 0.2658(2) 0.081(3) Uani 1 1 d . . .
O4A O 0.0660(3) 0.147(2) 0.4488(3) 0.064(3) Uani 1 1 d . . .
H4OA H 0.0493 0.0986 0.4651 0.097 Uiso 1 1 calc R . .
O4B O 0.2871(3) 0.9869(19) 0.4571(2) 0.053(2) Uani 1 1 d . . .
H4OB H 0.2920 0.8939 0.4786 0.080 Uiso 1 1 calc R . .
O4W O -0.0670(3) 0.724(2) 0.3865(3) 0.098(3) Uani 1 1 d . . .
O5A O 0.0867(2) -0.2299(16) 0.3554(2) 0.041(2) Uani 1 1 d . . .
O5B O 0.3460(2) 0.5733(17) 0.3873(3) 0.045(2) Uani 1 1 d . . .
O5W O 0.0000 0.568(9) 0.5000 0.133(10) Uani 0.47(2) 2 d SPU A 1
O5W1 O 0.0000 0.277(8) 0.5000 0.129(10) Uani 0.53(2) 2 d SPU B 2
O6A O 0.1659(2) -0.3739(18) 0.4045(3) 0.062(3) Uani 1 1 d . . .
H6OA H 0.1856 -0.2512 0.4071 0.092 Uiso 1 1 calc R . .
O6B O 0.4082(3) 0.501(3) 0.4588(3) 0.117(4) Uani 1 1 d . . .
H6OB H 0.4247 0.5867 0.4771 0.176 Uiso 1 1 calc R . .
O7A O 0.1139(3) -0.005(2) 0.2620(2) 0.057(2) Uani 1 1 d . . .
O7B O 0.4067(2) 0.781(2) 0.3086(2) 0.057(2) Uani 1 1 d . . .
O8A O -0.0013(3) -0.090(2) 0.1899(3) 0.070(3) Uani 1 1 d . . .
O8B O 0.3126(3) 0.669(2) 0.2173(3) 0.060(3) Uani 1 1 d . . .
N1A N 0.0563(3) -0.208(2) 0.2863(3) 0.046(3) Uani 1 1 d . . .
H1NA H 0.0342 -0.3259 0.2812 0.055 Uiso 1 1 calc R . .
N1B N 0.3419(3) 0.548(2) 0.3171(3) 0.048(3) Uani 1 1 d . . .
H1NB H 0.3233 0.4128 0.3088 0.057 Uiso 1 1 calc R . .
N2A N 0.0327(3) -0.510(2) 0.2117(3) 0.050(3) Uani 1 1 d . . .
H2NA H 0.0296 -0.6876 0.2180 0.061 Uiso 1 1 calc R . .
N2B N 0.3430(3) 0.255(2) 0.2429(3) 0.052(3) Uani 1 1 d . . .
H2NB H 0.3400 0.0733 0.2457 0.063 Uiso 1 1 calc R . .
N3A N -0.0400(3) -0.506(2) 0.1796(3) 0.061(3) Uani 1 1 d . . .
H3NA H -0.0409 -0.6872 0.1846 0.074 Uiso 1 1 calc R . .
N3B N 0.2740(3) 0.260(2) 0.2032(3) 0.059(3) Uani 1 1 d . . .
H3NB H 0.2732 0.0771 0.2059 0.071 Uiso 1 1 calc R . .

loop_
_atom_site_aniso_label
_atom_site_aniso_U_11
_atom_site_aniso_U_22
_atom_site_aniso_U_33
_atom_site_aniso_U_23
_atom_site_aniso_U_13
_atom_site_aniso_U_12
C1A 0.047(8) 0.013(8) 0.068(9) 0.014(9) 0.013(7) -0.002(7)
C1B 0.043(8) 0.029(8) 0.051(8) 0.000(9) 0.010(6) 0.002(7)
C2A 0.038(7) 0.037(9) 0.073(9) 0.003(10) 0.023(7) -0.010(8)
C2B 0.041(8) 0.041(9) 0.054(8) -0.010(9) 0.018(6) -0.021(7)
C3A 0.054(8) 0.023(8) 0.073(9) 0.001(9) 0.024(7) -0.009(8)
C3B 0.023(7) 0.030(8) 0.076(9) 0.010(9) 0.012(6) 0.001(7)
C4A 0.034(7) 0.025(8) 0.080(9) 0.016(9) 0.013(7) 0.007(7)
C4B 0.044(8) 0.020(8) 0.064(8) -0.004(9) 0.015(6) -0.009(7)
C5A 0.028(7) 0.025(8) 0.065(9) -0.003(8) 0.019(6) -0.009(7)
C5B 0.024(7) 0.040(9) 0.065(8) 0.006(9) 0.016(6) -0.001(7)
C6A 0.034(7) 0.035(8) 0.087(9) 0.007(9) 0.010(7) -0.003(8)
C6B 0.057(4) 0.058(4) 0.058(4) -0.001(2) 0.009(2) 0.002(2)
C7A 0.034(8) 0.031(9) 0.078(10) 0.005(9) 0.013(8) -0.003(8)
C7B 0.039(8) 0.016(8) 0.066(9) 0.006(8) 0.001(7) 0.013(7)
C8A 0.052(9) 0.027(8) 0.063(8) 0.000(8) -0.001(6) 0.000(7)
C8B 0.041(8) 0.032(9) 0.075(9) 0.003(8) 0.018(7) 0.009(7)
C9A 0.085(13) 0.025(10) 0.067(10) -0.003(9) 0.025(9) -0.027(11)
C9B 0.057(10) 0.023(10) 0.046(8) -0.004(8) 0.018(7) 0.002(9)
C10A 0.051(9) 0.042(10) 0.108(11) -0.013(9) -0.006(8) 0.017(9)
C10B 0.070(9) 0.042(10) 0.075(9) 0.011(8) 0.000(8) 0.003(9)
C11A 0.033(7) 0.034(9) 0.088(9) -0.006(8) 0.008(7) 0.003(7)
C11B 0.055(8) 0.044(9) 0.101(10) 0.001(10) 0.006(8) -0.017(9)
C12A 0.066(9) 0.068(12) 0.075(9) 0.008(10) 0.007(7) 0.014(10)
C12B 0.050(9) 0.063(11) 0.092(10) 0.028(9) 0.008(7) 0.003(8)
C13A 0.053(9) 0.045(10) 0.102(10) -0.001(9) -0.006(8) -0.009(8)
C13B 0.056(9) 0.033(8) 0.114(11) 0.018(10) 0.003(8) -0.015(8)
C14A 0.045(8) 0.057(10) 0.105(11) 0.003(10) -0.005(7) 0.011(9)
C14B 0.060(9) 0.066(11) 0.097(11) 0.012(10) 0.004(8) 0.004(9)
C15A 0.060(10) 0.066(12) 0.106(11) -0.001(10) 0.010(8) -0.009(10)
C15B 0.067(10) 0.058(11) 0.125(12) 0.027(11) -0.014(9) -0.022(10)
C16A 0.059(9) 0.076(12) 0.136(14) -0.011(13) -0.015(9) 0.009(11)
C16B 0.057(10) 0.109(16) 0.138(14) -0.010(13) -0.003(10) 0.002(11)
C17A 0.073(11) 0.110(16) 0.142(14) -0.001(14) -0.009(10) 0.010(12)
C17B 0.101(14) 0.135(18) 0.177(17) -0.014(18) -0.017(12) -0.024(16)
O1W 0.064(5) 0.058(6) 0.077(5) 0.001(6) 0.016(4) -0.020(6)
O2A 0.035(5) 0.050(6) 0.085(6) 0.012(6) 0.024(4) 0.001(5)
O2B 0.058(6) 0.042(6) 0.066(5) 0.009(6) 0.012(5) -0.010(5)
O2W 0.050(5) 0.057(7) 0.100(6) 0.021(6) 0.015(5) -0.004(5)
O3A 0.038(5) 0.030(5) 0.106(7) -0.008(6) 0.029(5) 0.009(5)
O3B 0.033(5) 0.070(7) 0.080(6) 0.008(7) 0.018(4) 0.014(5)
O3W 0.057(5) 0.094(8) 0.087(6) -0.010(7) -0.001(5) -0.020(6)
O4A 0.061(6) 0.057(7) 0.078(6) -0.025(6) 0.019(5) -0.002(5)
O4B 0.051(5) 0.040(5) 0.069(5) 0.008(6) 0.013(5) 0.005(5)
O4W 0.050(5) 0.060(7) 0.186(10) 0.002(8) 0.021(6) -0.014(6)
O5A 0.040(4) 0.019(5) 0.065(5) -0.002(6) 0.007(4) -0.002(4)
O5B 0.041(5) 0.040(6) 0.054(5) 0.002(6) 0.009(4) 0.005(4)
O5W 0.134(16) 0.12(3) 0.166(18) 0.000 0.090(14) 0.000
O5W1 0.125(16) 0.12(3) 0.164(17) 0.000 0.092(14) 0.000
O6A 0.034(5) 0.054(7) 0.096(7) 0.014(6) 0.007(5) 0.004(5)
O6B 0.086(7) 0.132(11) 0.125(9) 0.008(9) -0.013(6) 0.057(9)
O7A 0.055(5) 0.037(5) 0.082(6) -0.004(6) 0.023(4) -0.023(6)
O7B 0.036(5) 0.041(6) 0.096(7) -0.009(6) 0.020(4) -0.001(5)
O8A 0.066(7) 0.036(7) 0.099(8) 0.011(6) -0.013(5) 0.000(5)
O8B 0.059(6) 0.026(6) 0.090(7) 0.003(6) 0.001(5) -0.007(5)
N1A 0.031(5) 0.032(7) 0.076(7) -0.017(7) 0.013(6) -0.004(6)
N1B 0.034(6) 0.049(8) 0.062(7) 0.001(8) 0.013(5) -0.004(6)
N2A 0.047(7) 0.013(6) 0.084(7) 0.016(7) -0.011(6) 0.003(7)
N2B 0.064(7) 0.022(7) 0.068(7) 0.000(7) 0.000(6) -0.003(7)
N3A 0.059(7) 0.019(6) 0.098(8) 0.003(7) -0.012(6) -0.009(7)
N3B 0.053(7) 0.029(7) 0.091(8) -0.003(7) -0.002(6) -0.013(7)

loop_
_atom_type_symbol
_atom_type_description
_atom_type_scat_dispersion_real
_atom_type_scat_dispersion_imag
_atom_type_scat_source
C C 0.0033 0.0016 'International Tables Vol C Tables 4.2.6.8 and 6.1.1.4'
H H 0.0000 0.0000 'International Tables Vol C Tables 4.2.6.8 and 6.1.1.4'
N N 0.0061 0.0033 'International Tables Vol C Tables 4.2.6.8 and 6.1.1.4'
O O 0.0106 0.0060 'International Tables Vol C Tables 4.2.6.8 and 6.1.1.4'

loop_
_geom_angle_atom_site_label_1
_geom_angle_atom_site_label_2
_geom_angle_atom_site_label_3
_geom_angle
O5A C1A N1A 108.6(9)
O5A C1A C2A 110.3(9)
N1A C1A C2A 111.8(9)
O5A C1A H1A 108.7
N1A C1A H1A 108.7
C2A C1A H1A 108.7
O5B C1B N1B 107.7(10)
O5B C1B C2B 112.2(9)
N1B C1B C2B 110.9(9)
O5B C1B H1B 108.6
N1B C1B H1B 108.6
C2B C1B H1B 108.6
O2A C2A C3A 110.6(11)
O2A C2A C1A 104.9(9)
C3A C2A C1A 109.1(9)
O2A C2A H2A 110.7
C3A C2A H2A 110.7
C1A C2A H2A 110.7
O2B C2B C3B 109.6(10)
O2B C2B C1B 109.8(9)
C3B C2B C1B 109.1(9)
O2B C2B H2B 109.4
C3B C2B H2B 109.4
C1B C2B H2B 109.4
O3A C3A C4A 110.0(9)
O3A C3A C2A 109.6(9)
C4A C3A C2A 111.8(11)
O3A C3A H3A 108.4
C4A C3A H3A 108.4
C2A C3A H3A 108.4
O3B C3B C2B 110.4(9)
O3B C3B C4B 107.8(8)
C2B C3B C4B 113.4(10)
O3B C3B H3B 108.4
C2B C3B H3B 108.4
C4B C3B H3B 108.4
O4A C4A C3A 108.4(10)
O4A C4A C5A 108.9(9)
C3A C4A C5A 110.0(9)
O4A C4A H4A 109.8
C3A C4A H4A 109.8
C5A C4A H4A 109.8
O4B C4B C3B 106.9(9)
O4B C4B C5B 109.6(9)
C3B C4B C5B 108.4(9)
O4B C4B H4B 110.6
C3B C4B H4B 110.6
C5B C4B H4B 110.6
O5A C5A C6A 110.2(10)
O5A C5A C4A 107.4(9)
C6A C5A C4A 111.7(9)
O5A C5A H5A 109.2
C6A C5A H5A 109.2
C4A C5A H5A 109.2
O5B C5B C6B 107.6(10)
O5B C5B C4B 106.9(9)
C6B C5B C4B 112.2(9)
O5B C5B H5B 110.0
C6B C5B H5B 110.0
C4B C5B H5B 110.0
O6A C6A C5A 111.1(9)
O6A C6A H6A1 109.4
C5A C6A H6A1 109.4
O6A C6A H6A2 109.4
C5A C6A H6A2 109.4
H6A1 C6A H6A2 108.0
O6B C6B C5B 110.1(10)
O6B C6B H6B1 109.6
C5B C6B H6B1 109.6
O6B C6B H6B2 109.6
C5B C6B H6B2 109.6
H6B1 C6B H6B2 108.2
O7A C7A N1A 121.8(12)
O7A C7A C8A 120.3(12)
N1A C7A C8A 117.9(12)
O7B C7B N1B 123.1(12)
O7B C7B C8B 118.6(11)
N1B C7B C8B 118.4(12)
N2A C8A C7A 117.2(10)
N2A C8A H8C 108.0
C7A C8A H8C 108.0
N2A C8A H8D 108.0
C7A C8A H8D 108.0
H8C C8A H8D 107.2
N2B C8B C7B 114.9(10)
N2B C8B H8E 108.5
C7B C8B H8E 108.5
N2B C8B H8F 108.5
C7B C8B H8F 108.5
H8E C8B H8F 107.5
O8A C9A N2A 124.1(14)
O8A C9A N3A 119.1(16)
N2A C9A N3A 116.8(13)
O8B C9B N3B 120.7(14)
O8B C9B N2B 120.5(14)
N3B C9B N2B 118.7(12)
N3A C10A C11A 114.7(11)
N3A C10A H10C 108.6
C11A C10A H10C 108.6
N3A C10A H10D 108.6
C11A C10A H10D 108.6
H10C C10A H10D 107.6
N3B C10B C11B 114.8(10)
N3B C10B H10E 108.6
C11B C10B H10E 108.6
N3B C10B H10F 108.6
C11B C10B H10F 108.6
H10E C10B H10F 107.6
C10A C11A C12A 113.7(10)
C10A C11A H11C 108.8
C12A C11A H11C 108.8
C10A C11A H11D 108.8
C12A C11A H11D 108.8
H11C C11A H11D 107.7
C10B C11B C12B 113.1(11)
C10B C11B H11E 109.0
C12B C11B H11E 109.0
C10B C11B H11F 109.0
C12B C11B H11F 109.0
H11E C11B H11F 107.8
C13A C12A C11A 116.7(11)
C13A C12A H12C 108.1
C11A C12A H12C 108.1
C13A C12A H12D 108.1
C11A C12A H12D 108.1
H12C C12A H12D 107.3
C13B C12B C11B 117.9(11)
C13B C12B H12E 107.8
C11B C12B H12E 107.8
C13B C12B H12F 107.8
C11B C12B H12F 107.8
H12E C12B H12F 107.2
C14A C13A C12A 115.6(11)
C14A C13A H13C 108.4
C12A C13A H13C 108.4
C14A C13A H13D 108.4
C12A C13A H13D 108.4
H13C C13A H13D 107.4
C12B C13B C14B 116.0(11)
C12B C13B H13E 108.3
C14B C13B H13E 108.3
C12B C13B H13F 108.3
C14B C13B H13F 108.3
H13E C13B H13F 107.4
C15A C14A C13A 117.5(12)
C15A C14A H14C 107.9
C13A C14A H14C 107.9
C15A C14A H14D 107.9
C13A C14A H14D 107.9
H14C C14A H14D 107.2
C15B C14B C13B 117.0(12)
C15B C14B H14E 108.0
C13B C14B H14E 108.0
C15B C14B H14F 108.0
C13B C14B H14F 108.0
H14E C14B H14F 107.3
C14A C15A C16A 116.5(12)
C14A C15A H15C 108.2
C16A C15A H15C 108.2
C14A C15A H15D 108.2
C16A C15A H15D 108.2
H15C C15A H15D 107.3
C14B C15B C16B 114.9(13)
C14B C15B H15E 108.5
C16B C15B H15E 108.5
C14B C15B H15F 108.5
C16B C15B H15F 108.5
H15E C15B H15F 107.5
C15A C16A C17A 115.6(15)
C15A C16A H16C 108.4
C17A C16A H16C 108.4
C15A C16A H16D 108.4
C17A C16A H16D 108.4
H16C C16A H16D 107.4
C15B C16B C17B 115.9(16)
C15B C16B H16E 108.3
C17B C16B H16E 108.3
C15B C16B H16F 108.3
C17B C16B H16F 108.3
H16E C16B H16F 107.4
C16A C17A H17C 109.5
C16A C17A H17D 109.5
H17C C17A H17D 109.5
C16A C17A H17E 109.5
H17C C17A H17E 109.5
H17D C17A H17E 109.5
C16B C17B H17F 109.5
C16B C17B H17G 109.5
H17F C17B H17G 109.5
C16B C17B H17H 109.5
H17F C17B H17H 109.5
H17G C17B H17H 109.5
C2A O2A H2OA 109.5
C2B O2B H2OB 109.5
C3A O3A H3OA 109.5
C3B O3B H3OB 109.5
C4A O4A H4OA 109.5
C4B O4B H4OB 109.5
C1A O5A C5A 113.8(9)
C1B O5B C5B 112.1(9)
C6A O6A H6OA 109.5
C6B O6B H6OB 109.5
C7A N1A C1A 123.6(10)
C7A N1A H1NA 118.2
C1A N1A H1NA 118.2
C7B N1B C1B 121.8(10)
C7B N1B H1NB 119.1
C1B N1B H1NB 119.1
C9A N2A C8A 118.0(10)
C9A N2A H2NA 121.0
C8A N2A H2NA 121.0
C9B N2B C8B 122.0(11)
C9B N2B H2NB 119.0
C8B N2B H2NB 119.0
C9A N3A C10A 122.4(12)
C9A N3A H3NA 118.8
C10A N3A H3NA 118.8
C9B N3B C10B 122.6(11)
C9B N3B H3NB 118.7
C10B N3B H3NB 118.7

loop_
_geom_bond_atom_site_label_1
_geom_bond_atom_site_label_2
_geom_bond_distance
C1A O5A 1.413(12)
C1A N1A 1.422(13)
C1A C2A 1.545(14)
C1A H1A 0.9800
C1B O5B 1.389(12)
C1B N1B 1.435(13)
C1B C2B 1.556(14)
C1B H1B 0.9800
C2A O2A 1.452(14)
C2A C3A 1.526(15)
C2A H2A 0.9800
C2B O2B 1.411(13)
C2B C3B 1.495(14)
C2B H2B 0.9800
C3A O3A 1.469(12)
C3A C4A 1.508(15)
C3A H3A 0.9800
C3B O3B 1.459(11)
C3B C4B 1.514(14)
C3B H3B 0.9800
C4A O4A 1.450(13)
C4A C5A 1.556(14)
C4A H4A 0.9800
C4B O4B 1.441(13)
C4B C5B 1.540(13)
C4B H4B 0.9800
C5A O5A 1.422(12)
C5A C6A 1.465(14)
C5A H5A 0.9800
C5B O5B 1.431(12)
C5B C6B 1.521(15)
C5B H5B 0.9800
C6A O6A 1.440(12)
C6A H6A1 0.9700
C6A H6A2 0.9700
C6B O6B 1.412(13)
C6B H6B1 0.9700
C6B H6B2 0.9700
C7A O7A 1.209(13)
C7A N1A 1.345(14)
C7A C8A 1.486(16)
C7B O7B 1.268(13)
C7B N1B 1.337(13)
C7B C8B 1.515(15)
C8A N2A 1.452(13)
C8A H8C 0.9700
C8A H8D 0.9700
C8B N2B 1.430(13)
C8B H8E 0.9700
C8B H8F 0.9700
C9A O8A 1.261(15)
C9A N2A 1.311(16)
C9A N3A 1.360(15)
C9B O8B 1.258(14)
C9B N3B 1.320(15)
C9B N2B 1.320(14)
C10A N3A 1.478(14)
C10A C11A 1.479(15)
C10A H10C 0.9700
C10A H10D 0.9700
C10B N3B 1.468(14)
C10B C11B 1.474(15)
C10B H10E 0.9700
C10B H10F 0.9700
C11A C12A 1.508(14)
C11A H11C 0.9700
C11A H11D 0.9700
C11B C12B 1.539(16)
C11B H11E 0.9700
C11B H11F 0.9700
C12A C13A 1.498(16)
C12A H12C 0.9700
C12A H12D 0.9700
C12B C13B 1.487(15)
C12B H12E 0.9700
C12B H12F 0.9700
C13A C14A 1.497(15)
C13A H13C 0.9700
C13A H13D 0.9700
C13B C14B 1.497(16)
C13B H13E 0.9700
C13B H13F 0.9700
C14A C15A 1.468(16)
C14A H14C 0.9700
C14A H14D 0.9700
C14B C15B 1.488(16)
C14B H14E 0.9700
C14B H14F 0.9700
C15A C16A 1.495(17)
C15A H15C 0.9700
C15A H15D 0.9700
C15B C16B 1.488(18)
C15B H15E 0.9700
C15B H15F 0.9700
C16A C17A 1.526(19)
C16A H16C 0.9700
C16A H16D 0.9700
C16B C17B 1.51(2)
C16B H16E 0.9700
C16B H16F 0.9700
C17A H17C 0.9600
C17A H17D 0.9600
C17A H17E 0.9600
C17B H17F 0.9600
C17B H17G 0.9600
C17B H17H 0.9600
O2A H2OA 0.8200
O2B H2OB 0.8200
O3A H3OA 0.8200
O3B H3OB 0.8200
O4A H4OA 0.8200
O4B H4OB 0.8200
O6A H6OA 0.8200
O6B H6OB 0.8200
N1A H1NA 0.8600
N1B H1NB 0.8600
N2A H2NA 0.8600
N2B H2NB 0.8600
N3A H3NA 0.8600
N3B H3NB 0.8600

loop_
_geom_hbond_atom_site_label_D
_geom_hbond_atom_site_label_H
_geom_hbond_atom_site_label_A
_geom_hbond_distance_DH
_geom_hbond_distance_HA
_geom_hbond_distance_DA
_geom_hbond_angle_DHA
_geom_hbond_site_symmetry_A
O2A H2OA O7B 0.82 1.95 2.765(10) 172.5 3_445
O2B H2OB O3W 0.82 2.14 2.782(11) 135.3 .
O3A H3OA O4W 0.82 2.00 2.766(13) 155.1 .
O3B H3OB O2W 0.82 2.10 2.855(11) 152.3 1_565
O4A H4OA O6B 0.82 2.65 3.075(14) 113.7 4_546
O4B H4OB O1W 0.82 1.93 2.730(11) 166.2 .
O6A H6OA O3B 0.82 2.02 2.761(12) 150.8 1_545
O6B H6OB O4A 0.82 2.41 3.075(14) 138.8 4_556
N1B H1NB O2B 0.86 2.35 3.174(13) 159.8 1_545
N2A H2NA O8A 0.86 2.23 2.941(13) 140.0 1_545
N2B H2NB O8B 0.86 2.21 2.963(13) 146.8 1_545
N3A H3NA O8A 0.86 2.22 2.961(13) 144.3 1_545
N3B H3NB O8B 0.86 2.24 3.002(14) 147.1 1_545

loop_
_geom_torsion_atom_site_label_1
_geom_torsion_atom_site_label_2
_geom_torsion_atom_site_label_3
_geom_torsion_atom_site_label_4
_geom_torsion
O5A C1A C2A O2A 172.6(9)
N1A C1A C2A O2A -66.5(12)
O5A C1A C2A C3A 54.2(13)
N1A C1A C2A C3A 175.1(10)
O5B C1B C2B O2B 170.6(9)
N1B C1B C2B O2B -68.8(12)
O5B C1B C2B C3B 50.5(14)
N1B C1B C2B C3B 171.0(10)
O2A C2A C3A O3A 71.6(11)
C1A C2A C3A O3A -173.5(10)
O2A C2A C3A C4A -166.1(8)
C1A C2A C3A C4A -51.2(13)
O2B C2B C3B O3B 71.1(11)
C1B C2B C3B O3B -168.6(10)
O2B C2B C3B C4B -167.8(9)
C1B C2B C3B C4B -47.6(13)
O3A C3A C4A O4A -65.2(11)
C2A C3A C4A O4A 172.7(8)
O3A C3A C4A C5A 175.8(9)
C2A C3A C4A C5A 53.8(13)
O3B C3B C4B O4B -65.0(11)
C2B C3B C4B O4B 172.4(8)
O3B C3B C4B C5B 176.8(10)
C2B C3B C4B C5B 54.3(13)
O4A C4A C5A O5A -176.2(9)
C3A C4A C5A O5A -57.6(12)
O4A C4A C5A C6A 62.9(13)
C3A C4A C5A C6A -178.5(10)
O4B C4B C5B O5B -177.3(8)
C3B C4B C5B O5B -60.9(12)
O4B C4B C5B C6B 65.1(13)
C3B C4B C5B C6B -178.5(10)
O5A C5A C6A O6A 52.3(12)
C4A C5A C6A O6A 171.5(10)
O5B C5B C6B O6B 59.0(13)
C4B C5B C6B O6B 176.2(12)
O7A C7A C8A N2A -163.4(11)
N1A C7A C8A N2A 18.6(15)
O7B C7B C8B N2B -157.6(10)
N1B C7B C8B N2B 21.1(15)
N3A C10A C11A C12A -178.3(11)
N3B C10B C11B C12B 179.8(10)
C10A C11A C12A C13A 176.6(12)
C10B C11B C12B C13B 179.1(12)
C11A C12A C13A C14A 178.5(11)
C11B C12B C13B C14B 179.8(12)
C12A C13A C14A C15A -176.8(12)
C12B C13B C14B C15B 175.4(13)
C13A C14A C15A C16A -177.9(13)
C13B C14B C15B C16B 178.4(13)
C14A C15A C16A C17A -177.6(13)
C14B C15B C16B C17B 179.4(14)
N1A C1A O5A C5A 173.4(8)
C2A C1A O5A C5A -63.8(11)
C6A C5A O5A C1A -173.8(9)
C4A C5A O5A C1A 64.3(11)
N1B C1B O5B C5B 174.9(8)
C2B C1B O5B C5B -62.7(12)
C6B C5B O5B C1B -172.1(8)
C4B C5B O5B C1B 67.3(11)
O7A C7A N1A C1A -3.4(18)
C8A C7A N1A C1A 174.6(10)
O5A C1A N1A C7A -95.3(12)
C2A C1A N1A C7A 142.8(11)
O7B C7B N1B C1B -0.2(16)
C8B C7B N1B C1B -178.8(10)
O5B C1B N1B C7B -102.8(11)
C2B C1B N1B C7B 134.0(11)
O8A C9A N2A C8A -12(2)
N3A C9A N2A C8A 170.3(10)
C7A C8A N2A C9A 77.9(14)
O8B C9B N2B C8B -3.2(18)
N3B C9B N2B C8B 179.7(10)
C7B C8B N2B C9B 69.6(13)
O8A C9A N3A C10A 6(2)
N2A C9A N3A C10A -175.9(11)
C11A C10A N3A C9A 174.4(11)
O8B C9B N3B C10B 0.0(18)
N2B C9B N3B C10B 177.1(10)
C11B C10B N3B C9B -171.3(11)
